data_9000382
loop_
_publ_author_name
'Pluth, J. J.'
'Smith, J. V.'

_publ_section_title
;
 The crystal structure of scawtite
 Note sample is from Crestmore, California, USA
;
_journal_name_full 'American Mineralogist'
_journal_page_first 1097
_journal_page_last 1097
_journal_volume 58
_journal_year 1973
_chemical_formula_sum 'C H4 Ca7 O23 Si6'
_chemical_name_mineral Scawtite
_space_group_IT_number 12
_symmetry_space_group_name_Hall '-I 2y'
_symmetry_space_group_name_H-M 'I 1 2/m 1'
_cell_angle_alpha 90
_cell_angle_beta 100.67
_cell_angle_gamma 90
_cell_formula_units_Z 2
_cell_length_a 10.118
_cell_length_b 15.187
_cell_length_c 6.626
_cell_volume 1000.561
_database_code_amcsd 0000391
_exptl_crystal_density_diffrn 2.765
_cod_original_formula_sum 'Ca7 Si6 C O23 H4'
_cod_database_code 9000382

loop_
_space_group_symop_operation_xyz
x,y,z
1/2+x,1/2+y,1/2+z
x,-y,z
1/2+x,1/2-y,1/2+z
-x,y,-z
1/2-x,1/2+y,1/2-z
-x,-y,-z
1/2-x,1/2-y,1/2-z

loop_
_atom_site_label
_atom_site_fract_x
_atom_site_fract_y
_atom_site_fract_z
_atom_site_occupancy
_atom_site_U_iso_or_equiv
_atom_site_type_symbol
_atom_site_attached_hydrogens
Ca1 0.21210 0.14020 0.19970 1.00000 0.01267 Ca 0
Ca2 0.50000 0.24950 0.00000 1.00000 0.00836 Ca 0
Ca3 0.50000 0.50000 0.00000 1.00000 0.01760 Ca 0
Si1 0.77290 0.39590 0.20570 1.00000 0.00570 Si 0
Si2 0.00000 0.32320 0.00000 1.00000 0.00583 Si 0
C 0.00000 0.00000 0.00000 1.00000 0.01849 C 0
O1 0.90250 0.39320 0.08930 1.00000 0.01431 O 0
O2 0.08800 0.26860 0.18380 1.00000 0.01127 O 0
O3 0.64440 0.37560 0.03220 1.00000 0.01064 O 0
O4 0.69750 0.16200 0.09110 1.00000 0.00937 O 0
O5 0.74130 0.00000 0.22770 1.00000 0.01051 O 0
Wat6 0.34400 0.00000 0.20150 1.00000 0.02102 O 2
O7 0.01140 0.07360 0.09610 0.50000 0.05117 O 0
O8 0.06480 0.00000 0.17830 0.50000 0.01862 O 0

loop_
_cod_changelog_entry_id
_cod_changelog_entry_author
_cod_changelog_entry_date
_cod_changelog_entry_text
1
;cod-tools version 3.8.0
Id: cif_guess_AMCSD_atom_types 9574 2023-05-10 09:00:05Z saulius
;
2023-05-10T18:46:13+03:00
;Derived atom types and hydrogen counts
from atom names that follow the AMCSD naming convention
(Wat == water, O-H == hydroxyl).
;

loop_
_cod_related_entry_id
_cod_related_entry_database
_cod_related_entry_code
1 AMCSD 0000391
